data_7011201
loop_
_publ_author_name
'Barbara Wenzel'
'Peter L\"onnecke'
'Matthias Stender'
'Evamarie Hey-Hawkins'

_publ_section_title
;
 Early/late heterobimetallics: unusual tetranuclear Zr/Ni and
 octanuclear Zr/Pd complexes with bridging bifunctional sulfidoacetato
 ligands
;
_journal_issue 4
_journal_name_full 'J. Chem. Soc., Dalton Trans.'
_journal_page_first 478
_journal_page_last 480
_journal_paper_doi 10.1039/b109041k
_journal_year 2002
_chemical_formula_sum 'C26 H40 O4 S2 Zr'
_chemical_formula_weight 571.92
_chemical_name_systematic
;
?
;
_space_group_IT_number 14
_symmetry_cell_setting monoclinic
_symmetry_space_group_name_Hall '-P 2yn'
_symmetry_space_group_name_H-M 'P 1 21/n 1'
_atom_sites_solution_hydrogens geom
_atom_sites_solution_primary direct
_atom_sites_solution_secondary difmap
_audit_creation_method SHELXL-97
_cell_angle_alpha 90.00
_cell_angle_beta 99.2020(10)
_cell_angle_gamma 90.00
_cell_formula_units_Z 4
_cell_length_a 12.45620(10)
_cell_length_b 13.1454(2)
_cell_length_c 16.8012(3)
_cell_measurement_reflns_used 1200
_cell_measurement_temperature 223(2)
_cell_measurement_theta_max 27.23
_cell_measurement_theta_min 1.90
_cell_volume 2715.65(7)
_computing_cell_refinement 'SAINT (AXS-Bruker)'
_computing_data_collection 'SMART (AXS-Bruker)'
_computing_data_reduction 'SAINT (AXS-Bruker)'
_computing_molecular_graphics 'XP (AXS-Bruker)'
_computing_structure_refinement 'SHELXL-97 (Sheldrick, 1997)'
_computing_structure_solution 'SHELXS-97 (Sheldrick, 1990)'
_diffrn_ambient_temperature 223(2)
_diffrn_measured_fraction_theta_full 0.897
_diffrn_measured_fraction_theta_max 0.897
_diffrn_measurement_device_type 'CCD-Diffractometer (AXS-Bruker)'
_diffrn_measurement_method Omega-scans
_diffrn_radiation_monochromator graphite
_diffrn_radiation_source 'fine-focus sealed tube'
_diffrn_radiation_type MoK\a
_diffrn_radiation_wavelength 0.71073
_diffrn_reflns_av_R_equivalents 0.0828
_diffrn_reflns_av_sigmaI/netI 0.1008
_diffrn_reflns_limit_h_max 15
_diffrn_reflns_limit_h_min -14
_diffrn_reflns_limit_k_max 16
_diffrn_reflns_limit_k_min -16
_diffrn_reflns_limit_l_max 14
_diffrn_reflns_limit_l_min -21
_diffrn_reflns_number 14232
_diffrn_reflns_theta_full 27.23
_diffrn_reflns_theta_max 27.23
_diffrn_reflns_theta_min 1.90
_exptl_absorpt_coefficient_mu 0.587
_exptl_absorpt_correction_T_max 0.8916
_exptl_absorpt_correction_T_min 0.7990
_exptl_absorpt_correction_type SADABS
_exptl_crystal_colour colourless
_exptl_crystal_density_diffrn 1.399
_exptl_crystal_density_method 'not measured'
_exptl_crystal_description prism
_exptl_crystal_F_000 1200
_exptl_crystal_size_max 0.40
_exptl_crystal_size_mid 0.30
_exptl_crystal_size_min 0.20
_refine_diff_density_max 0.732
_refine_diff_density_min -1.462
_refine_diff_density_rms 0.139
_refine_ls_extinction_method none
_refine_ls_goodness_of_fit_ref 0.872
_refine_ls_hydrogen_treatment mixed
_refine_ls_matrix_type full
_refine_ls_number_parameters 458
_refine_ls_number_reflns 5453
_refine_ls_number_restraints 2
_refine_ls_restrained_S_all 0.872
_refine_ls_R_factor_all 0.0584
_refine_ls_R_factor_gt 0.0399
_refine_ls_shift/su_max 0.095
_refine_ls_shift/su_mean 0.003
_refine_ls_structure_factor_coef Fsqd
_refine_ls_weighting_details 'calc w=1/[\s^2^(Fo^2^)+(0.0000P)^2^+0.0000P] where P=(Fo^2^+2Fc^2^)/3'
_refine_ls_weighting_scheme calc
_refine_ls_wR_factor_gt 0.0830
_refine_ls_wR_factor_ref 0.0868
_reflns_number_gt 4002
_reflns_number_total 5453
_reflns_threshold_expression >2sigma(I)
_cod_data_source_file b109041k.txt
_cod_data_source_block c527
_cod_depositor_comments
;
The following automatic conversions were performed:
'_symmetry_cell_setting' value 'Monoclinic' changed to 'monoclinic'
according to '/home/saulius/struct/CIF-dictionaries/cif_core.dic'
dictionary named 'cif_core.dic' version 2.4.1 from 2010-06-29.

Automatic conversion script
Id: cif_fix_enum 1527 2010-12-29 10:47:43Z saulius 
;
_cod_original_sg_symbol_H-M P2(1)/n
_cod_database_code 7011201

loop_
_symmetry_equiv_pos_as_xyz
'x, y, z'
'-x+1/2, y+1/2, -z+1/2'
'-x, -y, -z'
'x-1/2, -y-1/2, z-1/2'

loop_
_atom_site_label
_atom_site_type_symbol
_atom_site_fract_x
_atom_site_fract_y
_atom_site_fract_z
_atom_site_U_iso_or_equiv
_atom_site_adp_type
_atom_site_occupancy
_atom_site_symmetry_multiplicity
_atom_site_calc_flag
_atom_site_refinement_flags
_atom_site_disorder_assembly
_atom_site_disorder_group
Zr1 Zr 0.545940(19) 0.267974(19) 0.817745(15) 0.01804(9) Uani 1 1 d . . .
S1 S 0.38249(7) 0.50428(9) 0.57623(6) 0.0580(3) Uani 1 1 d D . .
S2 S 0.99107(9) 0.29568(12) 0.79635(10) 0.0910(4) Uani 1 1 d D . .
O1 O 0.61689(14) 0.38159(14) 0.73756(12) 0.0276(4) Uani 1 1 d . . .
O2 O 0.44192(14) 0.35931(14) 0.71723(11) 0.0248(4) Uani 1 1 d . . .
O3 O 0.71015(14) 0.26024(14) 0.86687(12) 0.0281(4) Uani 1 1 d . . .
O4 O 0.87227(17) 0.20297(17) 0.92246(16) 0.0500(6) Uani 1 1 d . . .
C1 C 0.5186(2) 0.1586(2) 0.69166(16) 0.0256(6) Uani 1 1 d . . .
C2 C 0.4307(2) 0.1353(2) 0.73336(18) 0.0285(7) Uani 1 1 d . . .
C3 C 0.4737(2) 0.0819(2) 0.80432(18) 0.0269(6) Uani 1 1 d . . .
C4 C 0.5888(2) 0.0769(2) 0.80914(17) 0.0253(6) Uani 1 1 d . . .
C5 C 0.6161(2) 0.1231(2) 0.73876(17) 0.0260(6) Uani 1 1 d . . .
C6 C 0.5105(3) 0.1990(3) 0.60759(19) 0.0380(8) Uani 1 1 d . . .
C7 C 0.5113(4) 0.1129(3) 0.5469(2) 0.0515(10) Uani 1 1 d . . .
C8 C 0.3125(3) 0.1541(3) 0.7015(3) 0.0431(9) Uani 1 1 d . . .
C9 C 0.4116(4) 0.0165(3) 0.8540(3) 0.0422(9) Uani 1 1 d . . .
C10 C 0.6663(4) 0.0209(3) 0.8722(2) 0.0418(9) Uani 1 1 d . . .
C11 C 0.7270(3) 0.1259(3) 0.7149(2) 0.0391(8) Uani 1 1 d . . .
C12 C 0.4277(2) 0.2753(2) 0.93015(18) 0.0301(7) Uani 1 1 d . . .
C13 C 0.5374(2) 0.2905(2) 0.96647(17) 0.0265(6) Uani 1 1 d . . .
C14 C 0.5719(2) 0.3857(2) 0.94035(16) 0.0242(6) Uani 1 1 d . . .
C15 C 0.4857(2) 0.42846(19) 0.88585(17) 0.0241(6) Uani 1 1 d . . .
C16 C 0.3955(2) 0.3599(2) 0.87899(18) 0.0280(7) Uani 1 1 d . . .
C17 C 0.3492(3) 0.2016(3) 0.9583(3) 0.0451(9) Uani 1 1 d . . .
C18 C 0.2972(5) 0.2486(4) 1.0260(4) 0.0674(14) Uani 1 1 d . . .
C19 C 0.6029(4) 0.2216(3) 1.0280(2) 0.0441(9) Uani 1 1 d . . .
C20 C 0.6782(3) 0.4375(3) 0.9698(2) 0.0356(8) Uani 1 1 d . . .
C21 C 0.4856(3) 0.5319(2) 0.8488(2) 0.0351(8) Uani 1 1 d . . .
C22 C 0.2837(3) 0.3785(3) 0.8330(3) 0.0418(9) Uani 1 1 d . . .
C23 C 0.5238(2) 0.4030(2) 0.69791(17) 0.0247(6) Uani 1 1 d . . .
C24 C 0.5167(3) 0.4775(3) 0.6292(2) 0.0347(7) Uani 1 1 d D . .
C25 C 0.8152(2) 0.2588(2) 0.87562(19) 0.0299(7) Uani 1 1 d . . .
C26 C 0.8645(3) 0.3357(3) 0.8253(3) 0.0429(9) Uani 1 1 d D . .
H1S1 H 0.368(3) 0.426(3) 0.549(4) 0.20(3) Uiso 1 1 d D . .
H1S2 H 1.021(2) 0.248(2) 0.848(2) 0.040(9) Uiso 1 1 d D . .
H6A H 0.451(3) 0.232(2) 0.597(2) 0.035(9) Uiso 1 1 d . . .
H6B H 0.569(3) 0.249(2) 0.600(2) 0.048(10) Uiso 1 1 d . . .
H7A H 0.462(3) 0.070(3) 0.554(2) 0.058(13) Uiso 1 1 d . . .
H7B H 0.584(3) 0.075(3) 0.561(2) 0.061(11) Uiso 1 1 d . . .
H7C H 0.515(3) 0.142(3) 0.485(3) 0.083(13) Uiso 1 1 d . . .
H8A H 0.268(3) 0.140(3) 0.744(2) 0.066(12) Uiso 1 1 d . . .
H8B H 0.299(2) 0.222(3) 0.683(2) 0.040(9) Uiso 1 1 d . . .
H8C H 0.285(3) 0.104(3) 0.666(2) 0.059(11) Uiso 1 1 d . . .
H9A H 0.344(3) 0.031(3) 0.852(2) 0.053(12) Uiso 1 1 d . . .
H9B H 0.446(2) 0.011(2) 0.912(2) 0.046(10) Uiso 1 1 d . . .
H9C H 0.414(3) -0.057(3) 0.834(2) 0.078(13) Uiso 1 1 d . . .
H10A H 0.683(3) -0.039(3) 0.851(3) 0.089(15) Uiso 1 1 d . . .
H10B H 0.732(3) 0.047(3) 0.887(2) 0.068(13) Uiso 1 1 d . . .
H10C H 0.633(4) 0.005(3) 0.912(3) 0.101(19) Uiso 1 1 d . . .
H11A H 0.740(3) 0.191(3) 0.688(2) 0.058(11) Uiso 1 1 d . . .
H11B H 0.784(3) 0.129(3) 0.760(3) 0.068(12) Uiso 1 1 d . . .
H11C H 0.734(3) 0.078(3) 0.678(3) 0.081(14) Uiso 1 1 d . . .
H17A H 0.388(3) 0.139(3) 0.980(2) 0.056(11) Uiso 1 1 d . . .
H17B H 0.296(2) 0.182(2) 0.919(2) 0.036(10) Uiso 1 1 d . . .
H18A H 0.357(3) 0.269(3) 1.070(3) 0.063(13) Uiso 1 1 d . . .
H18B H 0.247(3) 0.204(3) 1.048(2) 0.070(12) Uiso 1 1 d . . .
H18C H 0.258(3) 0.303(3) 1.009(2) 0.062(14) Uiso 1 1 d . . .
H19A H 0.680(3) 0.224(3) 1.027(3) 0.067(13) Uiso 1 1 d . . .
H19B H 0.594(3) 0.239(3) 1.081(3) 0.071(13) Uiso 1 1 d . . .
H19C H 0.577(3) 0.150(3) 1.025(2) 0.069(12) Uiso 1 1 d . . .
H20A H 0.710(3) 0.474(3) 0.925(2) 0.066(12) Uiso 1 1 d . . .
H20B H 0.728(3) 0.397(3) 0.994(2) 0.056(12) Uiso 1 1 d . . .
H20C H 0.668(3) 0.492(3) 1.004(2) 0.056(11) Uiso 1 1 d . . .
H21A H 0.552(3) 0.541(3) 0.831(2) 0.065(12) Uiso 1 1 d . . .
H21B H 0.466(3) 0.581(3) 0.884(2) 0.063(11) Uiso 1 1 d . . .
H21C H 0.431(3) 0.537(2) 0.808(2) 0.045(10) Uiso 1 1 d . . .
H22A H 0.235(3) 0.419(3) 0.863(2) 0.068(11) Uiso 1 1 d . . .
H22B H 0.251(3) 0.317(3) 0.824(2) 0.064(12) Uiso 1 1 d . . .
H22C H 0.285(3) 0.408(3) 0.786(2) 0.050(11) Uiso 1 1 d . . .
H24A H 0.548(3) 0.536(3) 0.651(3) 0.076(13) Uiso 1 1 d . . .
H24B H 0.559(3) 0.449(2) 0.588(2) 0.050(10) Uiso 1 1 d . . .
H26A H 0.818(3) 0.349(2) 0.779(2) 0.042(10) Uiso 1 1 d . . .
H26B H 0.878(3) 0.393(3) 0.855(2) 0.052(11) Uiso 1 1 d . . .

loop_
_atom_site_aniso_label
_atom_site_aniso_U_11
_atom_site_aniso_U_22
_atom_site_aniso_U_33
_atom_site_aniso_U_23
_atom_site_aniso_U_13
_atom_site_aniso_U_12
Zr1 0.01805(14) 0.01921(15) 0.01669(14) 0.00023(11) 0.00230(10) -0.00065(10)
S1 0.0403(5) 0.0827(8) 0.0502(6) 0.0345(6) 0.0044(4) 0.0179(5)
S2 0.0413(6) 0.1311(12) 0.1087(12) 0.0202(10) 0.0367(7) 0.0035(7)
O1 0.0235(10) 0.0311(11) 0.0270(11) 0.0055(9) 0.0004(9) -0.0012(8)
O2 0.0231(10) 0.0262(11) 0.0243(11) 0.0033(8) 0.0012(8) -0.0020(8)
O3 0.0205(10) 0.0373(12) 0.0253(11) -0.0025(9) -0.0003(8) 0.0010(8)
O4 0.0309(12) 0.0504(14) 0.0631(18) 0.0168(13) -0.0095(11) 0.0062(10)
C1 0.0341(16) 0.0231(15) 0.0188(15) -0.0068(12) 0.0017(12) -0.0026(12)
C2 0.0299(15) 0.0220(15) 0.0322(18) -0.0075(12) 0.0003(13) -0.0024(12)
C3 0.0354(16) 0.0188(15) 0.0279(16) -0.0042(12) 0.0092(13) -0.0048(12)
C4 0.0322(15) 0.0185(14) 0.0244(16) -0.0012(12) 0.0022(12) 0.0032(12)
C5 0.0292(15) 0.0252(15) 0.0244(16) -0.0057(12) 0.0071(13) -0.0011(12)
C6 0.055(2) 0.0359(19) 0.0214(17) -0.0026(14) 0.0008(16) 0.0043(18)
C7 0.079(3) 0.047(2) 0.026(2) -0.0103(17) 0.000(2) 0.009(2)
C8 0.0279(18) 0.039(2) 0.057(3) -0.0079(19) -0.0090(17) -0.0052(15)
C9 0.057(2) 0.0261(18) 0.050(3) -0.0026(16) 0.027(2) -0.0100(17)
C10 0.051(2) 0.034(2) 0.038(2) 0.0062(17) -0.0004(19) 0.0103(18)
C11 0.0342(19) 0.047(2) 0.039(2) -0.0086(18) 0.0149(17) 0.0024(16)
C12 0.0384(17) 0.0252(15) 0.0313(17) -0.0089(13) 0.0197(14) -0.0044(13)
C13 0.0376(16) 0.0242(16) 0.0197(15) -0.0026(11) 0.0101(13) 0.0006(12)
C14 0.0280(15) 0.0263(15) 0.0195(15) -0.0052(12) 0.0081(12) -0.0029(12)
C15 0.0292(15) 0.0198(14) 0.0254(16) -0.0039(11) 0.0108(12) 0.0009(11)
C16 0.0234(14) 0.0302(16) 0.0324(17) -0.0069(13) 0.0111(13) 0.0007(12)
C17 0.055(2) 0.033(2) 0.056(3) -0.0082(18) 0.035(2) -0.0134(18)
C18 0.087(4) 0.049(3) 0.083(4) -0.012(3) 0.065(3) -0.015(3)
C19 0.066(3) 0.040(2) 0.0250(19) 0.0060(15) 0.0032(18) 0.0030(19)
C20 0.0319(18) 0.040(2) 0.034(2) -0.0102(17) -0.0004(16) -0.0058(15)
C21 0.045(2) 0.0248(17) 0.037(2) -0.0015(15) 0.0101(18) 0.0023(15)
C22 0.0256(17) 0.051(2) 0.049(2) -0.010(2) 0.0067(17) 0.0052(16)
C23 0.0301(16) 0.0209(15) 0.0234(15) -0.0022(12) 0.0048(13) 0.0001(12)
C24 0.0339(18) 0.037(2) 0.0324(19) 0.0119(15) 0.0020(15) -0.0012(15)
C25 0.0225(15) 0.0331(17) 0.0321(17) -0.0080(14) -0.0023(13) 0.0011(12)
C26 0.0276(18) 0.051(2) 0.050(2) 0.007(2) 0.0055(17) -0.0040(16)

loop_
_atom_type_symbol
_atom_type_description
_atom_type_scat_dispersion_real
_atom_type_scat_dispersion_imag
_atom_type_scat_source
Zr Zr -2.9673 0.5597 'International Tables Vol C Tables 4.2.6.8 and 6.1.1.4'
S S 0.1246 0.1234 'International Tables Vol C Tables 4.2.6.8 and 6.1.1.4'
O O 0.0106 0.0060 'International Tables Vol C Tables 4.2.6.8 and 6.1.1.4'
C C 0.0033 0.0016 'International Tables Vol C Tables 4.2.6.8 and 6.1.1.4'
H H 0.0000 0.0000 'International Tables Vol C Tables 4.2.6.8 and 6.1.1.4'

loop_
_geom_angle_atom_site_label_1
_geom_angle_atom_site_label_2
_geom_angle_atom_site_label_3
_geom_angle
_geom_angle_site_symmetry_1
_geom_angle_site_symmetry_3
_geom_angle_publ_flag
O3 Zr1 O1 79.47(7) . . ?
O3 Zr1 O2 136.06(7) . . ?
O1 Zr1 O2 56.62(6) . . ?
O3 Zr1 C13 78.95(8) . . ?
O1 Zr1 C13 125.91(8) . . ?
O2 Zr1 C13 123.79(8) . . ?
O3 Zr1 C1 107.18(8) . . ?
O1 Zr1 C1 83.73(8) . . ?
O2 Zr1 C1 72.40(8) . . ?
C13 Zr1 C1 150.21(9) . . ?
O3 Zr1 C2 128.24(8) . . ?
O1 Zr1 C2 110.93(8) . . ?
O2 Zr1 C2 75.33(8) . . ?
C13 Zr1 C2 121.40(9) . . ?
C1 Zr1 C2 32.58(9) . . ?
O3 Zr1 C5 76.90(8) . . ?
O1 Zr1 C5 89.10(8) . . ?
O2 Zr1 C5 101.98(8) . . ?
C13 Zr1 C5 132.14(9) . . ?
C1 Zr1 C5 32.35(9) . . ?
C2 Zr1 C5 53.72(9) . . ?
O3 Zr1 C14 73.78(8) . . ?
O1 Zr1 C14 93.93(8) . . ?
O2 Zr1 C14 105.05(8) . . ?
C13 Zr1 C14 32.28(8) . . ?
C1 Zr1 C14 177.22(9) . . ?
C2 Zr1 C14 148.47(9) . . ?
C5 Zr1 C14 149.41(9) . . ?
O3 Zr1 C15 101.66(8) . . ?
O1 Zr1 C15 83.91(8) . . ?
O2 Zr1 C15 74.18(8) . . ?
C13 Zr1 C15 53.39(9) . . ?
C1 Zr1 C15 145.83(9) . . ?
C2 Zr1 C15 129.25(9) . . ?
C5 Zr1 C15 173.00(9) . . ?
C14 Zr1 C15 31.97(8) . . ?
O3 Zr1 C12 110.60(9) . . ?
O1 Zr1 C12 136.84(8) . . ?
O2 Zr1 C12 101.43(8) . . ?
C13 Zr1 C12 32.24(9) . . ?
C1 Zr1 C12 128.10(9) . . ?
C2 Zr1 C12 95.52(9) . . ?
C5 Zr1 C12 133.79(9) . . ?
C14 Zr1 C12 53.12(9) . . ?
C15 Zr1 C12 53.19(9) . . ?
O3 Zr1 C4 77.01(8) . . ?
O1 Zr1 C4 120.09(8) . . ?
O2 Zr1 C4 124.48(8) . . ?
C13 Zr1 C4 102.18(9) . . ?
C1 Zr1 C4 53.29(9) . . ?
C2 Zr1 C4 53.39(9) . . ?
C5 Zr1 C4 32.08(9) . . ?
C14 Zr1 C4 129.43(9) . . ?
C15 Zr1 C4 154.63(9) . . ?
C12 Zr1 C4 103.03(9) . . ?
O3 Zr1 C16 126.52(8) . . ?
O1 Zr1 C16 107.67(8) . . ?
O2 Zr1 C16 71.81(8) . . ?
C13 Zr1 C16 53.43(9) . . ?
C1 Zr1 C16 126.15(9) . . ?
C2 Zr1 C16 99.37(9) . . ?
C5 Zr1 C16 152.62(9) . . ?
C14 Zr1 C16 53.16(8) . . ?
C15 Zr1 C16 32.25(8) . . ?
C12 Zr1 C16 32.08(9) . . ?
C4 Zr1 C16 130.54(9) . . ?
C23 O1 Zr1 92.72(16) . . ?
C23 O2 Zr1 92.49(15) . . ?
C25 O3 Zr1 163.28(19) . . ?
C5 C1 C2 108.2(2) . . ?
C5 C1 C6 124.4(3) . . ?
C2 C1 C6 126.8(3) . . ?
C5 C1 Zr1 74.48(15) . . ?
C2 C1 Zr1 73.89(15) . . ?
C6 C1 Zr1 124.52(19) . . ?
C3 C2 C1 107.7(2) . . ?
C3 C2 C8 126.9(3) . . ?
C1 C2 C8 125.1(3) . . ?
C3 C2 Zr1 76.46(16) . . ?
C1 C2 Zr1 73.53(15) . . ?
C8 C2 Zr1 121.3(2) . . ?
C2 C3 C4 108.3(2) . . ?
C2 C3 C9 126.5(3) . . ?
C4 C3 C9 123.2(3) . . ?
C2 C3 Zr1 71.70(15) . . ?
C4 C3 Zr1 72.99(14) . . ?
C9 C3 Zr1 133.9(2) . . ?
C5 C4 C3 107.8(2) . . ?
C5 C4 C10 125.7(3) . . ?
C3 C4 C10 126.0(3) . . ?
C5 C4 Zr1 73.11(15) . . ?
C3 C4 Zr1 75.08(15) . . ?
C10 C4 Zr1 123.5(2) . . ?
C4 C5 C1 107.9(2) . . ?
C4 C5 C11 126.0(3) . . ?
C1 C5 C11 125.9(3) . . ?
C4 C5 Zr1 74.81(15) . . ?
C1 C5 Zr1 73.17(15) . . ?
C11 C5 Zr1 121.8(2) . . ?
C1 C6 C7 111.2(3) . . ?
C13 C12 C16 107.9(2) . . ?
C13 C12 C17 125.8(3) . . ?
C16 C12 C17 124.0(3) . . ?
C13 C12 Zr1 72.31(16) . . ?
C16 C12 Zr1 74.05(16) . . ?
C17 C12 Zr1 133.1(2) . . ?
C14 C13 C12 108.1(2) . . ?
C14 C13 C19 125.8(3) . . ?
C12 C13 C19 125.9(3) . . ?
C14 C13 Zr1 74.65(15) . . ?
C12 C13 Zr1 75.45(17) . . ?
C19 C13 Zr1 120.0(2) . . ?
C15 C14 C13 108.4(2) . . ?
C15 C14 C20 125.0(3) . . ?
C13 C14 C20 126.4(3) . . ?
C15 C14 Zr1 74.52(15) . . ?
C13 C14 Zr1 73.07(15) . . ?
C20 C14 Zr1 122.1(2) . . ?
C14 C15 C16 107.9(2) . . ?
C14 C15 C21 125.6(3) . . ?
C16 C15 C21 126.2(3) . . ?
C14 C15 Zr1 73.51(15) . . ?
C16 C15 Zr1 74.24(15) . . ?
C21 C15 Zr1 122.8(2) . . ?
C12 C16 C15 107.6(2) . . ?
C12 C16 C22 125.8(3) . . ?
C15 C16 C22 126.3(3) . . ?
C12 C16 Zr1 73.87(15) . . ?
C15 C16 Zr1 73.51(14) . . ?
C22 C16 Zr1 123.0(2) . . ?
C12 C17 C18 110.4(3) . . ?
O2 C23 O1 118.2(2) . . ?
O2 C23 C24 123.0(2) . . ?
O1 C23 C24 118.8(2) . . ?
O2 C23 Zr1 59.39(13) . . ?
O1 C23 Zr1 58.78(14) . . ?
C24 C23 Zr1 177.1(2) . . ?
C23 C24 S1 116.3(2) . . ?
O4 C25 O3 123.9(3) . . ?
O4 C25 C26 121.2(3) . . ?
O3 C25 C26 114.9(3) . . ?
C25 C26 S2 114.0(2) . . ?

loop_
_geom_bond_atom_site_label_1
_geom_bond_atom_site_label_2
_geom_bond_distance
_geom_bond_site_symmetry_2
_geom_bond_publ_flag
Zr1 O3 2.0821(18) . ?
Zr1 O1 2.2820(18) . ?
Zr1 O2 2.2962(18) . ?
Zr1 C13 2.535(3) . ?
Zr1 C1 2.537(3) . ?
Zr1 C2 2.542(3) . ?
Zr1 C5 2.554(3) . ?
Zr1 C14 2.556(3) . ?
Zr1 C15 2.569(3) . ?
Zr1 C12 2.576(3) . ?
Zr1 C4 2.576(3) . ?
Zr1 C16 2.578(3) . ?
S1 C24 1.798(3) . ?
S2 C26 1.801(4) . ?
O1 C23 1.273(3) . ?
O2 C23 1.257(3) . ?
O3 C25 1.293(3) . ?
O4 C25 1.218(3) . ?
C1 C5 1.419(4) . ?
C1 C2 1.425(4) . ?
C1 C6 1.497(4) . ?
C2 C3 1.413(4) . ?
C2 C8 1.504(4) . ?
C3 C4 1.425(4) . ?
C3 C9 1.497(4) . ?
C4 C5 1.418(4) . ?
C4 C10 1.507(4) . ?
C5 C11 1.499(4) . ?
C6 C7 1.524(5) . ?
C12 C13 1.419(4) . ?
C12 C16 1.424(4) . ?
C12 C17 1.505(4) . ?
C13 C14 1.415(4) . ?
C13 C19 1.511(5) . ?
C14 C15 1.411(4) . ?
C14 C20 1.501(4) . ?
C15 C16 1.430(4) . ?
C15 C21 1.495(4) . ?
C16 C22 1.502(4) . ?
C17 C18 1.526(5) . ?
C23 C24 1.505(4) . ?
C25 C26 1.511(5) . ?
